data_7015662
loop_
_publ_author_name
'Siemeling, Ulrich'
'Klemann, Thorsten'
'Bruhn, Clemens'
'Schulz, Ji\<r\'i'
'\<St\<epni\<cka, Petr'

_publ_section_title
;
 The coordination behaviour of ferrocene-based pyridylphosphine ligands
 towards Zn(II), Cd(II) and Hg(II).
;
_journal_issue 17
_journal_name_full 'Dalton transactions (Cambridge, England : 2003)'
_journal_page_first 4722
_journal_page_last 4740
_journal_paper_doi 10.1039/c0dt01810d
_journal_volume 40
_journal_year 2011
_chemical_formula_moiety 'C27 H22 Fe N P'
_chemical_formula_sum 'C27 H22 Fe N P'
_chemical_formula_weight 447.28
_chemical_name_systematic
;
?
;
_space_group_IT_number 2
_symmetry_cell_setting triclinic
_symmetry_Int_Tables_number 2
_symmetry_space_group_name_Hall '-P 1'
_symmetry_space_group_name_H-M 'P -1'
_atom_sites_solution_hydrogens geom
_atom_sites_solution_primary direct
_atom_sites_solution_secondary difmap
_audit_creation_method SHELXL-97
_cell_angle_alpha 72.890(9)
_cell_angle_beta 85.100(10)
_cell_angle_gamma 65.974(8)
_cell_formula_units_Z 2
_cell_length_a 10.1847(12)
_cell_length_b 11.0585(12)
_cell_length_c 10.9491(13)
_cell_measurement_reflns_used 6168
_cell_measurement_temperature 173(2)
_cell_measurement_theta_max 25.48
_cell_measurement_theta_min 1.94
_cell_volume 1075.6(2)
_computing_structure_refinement 'SHELXL-97 (Sheldrick, 1997)'
_computing_structure_solution 'SHELXS-97 (Sheldrick, 1990)'
_diffrn_ambient_temperature 173(2)
_diffrn_detector 'image plate (34 cm diameter)'
_diffrn_detector_area_resol_mean 6.67
_diffrn_detector_type STOE
_diffrn_measured_fraction_theta_full 0.942
_diffrn_measured_fraction_theta_max 0.942
_diffrn_measurement_details ' 180 frames, detector distance = 135 mm'
_diffrn_measurement_device '2-circle goniometer'
_diffrn_measurement_device_type 'STOE IPDS 2'
_diffrn_measurement_method 'rotation method'
_diffrn_radiation_collimation '0.5 mm diameter, multiple pinhole'
_diffrn_radiation_monochromator 'plane graphite'
_diffrn_radiation_polarisn_norm 0
_diffrn_radiation_type 'Mo K\a'
_diffrn_radiation_wavelength 0.71073
_diffrn_reflns_av_R_equivalents 0.0534
_diffrn_reflns_av_sigmaI/netI 0.0729
_diffrn_reflns_limit_h_max 10
_diffrn_reflns_limit_h_min -12
_diffrn_reflns_limit_k_max 12
_diffrn_reflns_limit_k_min -12
_diffrn_reflns_limit_l_max 13
_diffrn_reflns_limit_l_min -12
_diffrn_reflns_number 7001
_diffrn_reflns_theta_full 24.99
_diffrn_reflns_theta_max 24.99
_diffrn_reflns_theta_min 1.95
_diffrn_source 'sealed X-ray tube, 12 x 0.4 mm long-fine focus'
_diffrn_source_current 30
_diffrn_source_power 1.50
_diffrn_source_voltage 50
_diffrn_standards_decay_% none
_exptl_absorpt_coefficient_mu 0.789
_exptl_absorpt_correction_T_max 0.9589
_exptl_absorpt_correction_T_min 0.5543
_exptl_absorpt_correction_type integration
_exptl_absorpt_process_details 'X-red ver. 1.31 (Stoe & Cie. 2003)'
_exptl_crystal_colour orange
_exptl_crystal_density_diffrn 1.381
_exptl_crystal_density_method 'not measured'
_exptl_crystal_description plate
_exptl_crystal_F_000 464
_exptl_crystal_size_max 0.25
_exptl_crystal_size_mid 0.21
_exptl_crystal_size_min 0.02
_refine_diff_density_max 0.550
_refine_diff_density_min -0.584
_refine_diff_density_rms 0.078
_refine_ls_extinction_method none
_refine_ls_goodness_of_fit_ref 0.927
_refine_ls_hydrogen_treatment constr
_refine_ls_matrix_type full
_refine_ls_number_parameters 271
_refine_ls_number_reflns 3555
_refine_ls_number_restraints 0
_refine_ls_restrained_S_all 0.927
_refine_ls_R_factor_all 0.0677
_refine_ls_R_factor_gt 0.0483
_refine_ls_shift/su_max 0.000
_refine_ls_shift/su_mean 0.000
_refine_ls_structure_factor_coef Fsqd
_refine_ls_weighting_details 'calc w=1/[\s^2^(Fo^2^)+(0.0701P)^2^+0.0000P] where P=(Fo^2^+2Fc^2^)/3'
_refine_ls_weighting_scheme calc
_refine_ls_wR_factor_gt 0.1119
_refine_ls_wR_factor_ref 0.1182
_reflns_number_gt 2598
_reflns_number_total 3555
_reflns_threshold_expression >2sigma(I)
_cod_data_source_file c0dt01810d.txt
_cod_data_source_block i0653
_cod_database_code 7015662

loop_
_symmetry_equiv_pos_as_xyz
'x, y, z'
'-x, -y, -z'

loop_
_atom_site_label
_atom_site_type_symbol
_atom_site_fract_x
_atom_site_fract_y
_atom_site_fract_z
_atom_site_U_iso_or_equiv
_atom_site_adp_type
_atom_site_occupancy
_atom_site_symmetry_multiplicity
_atom_site_calc_flag
_atom_site_refinement_flags
_atom_site_disorder_assembly
_atom_site_disorder_group
C1 C 0.0575(3) 0.2322(4) 0.9654(3) 0.0363(8) Uani 1 1 d . . .
C2 C 0.1594(4) 0.2409(4) 1.0432(3) 0.0415(9) Uani 1 1 d . . .
H2A H 0.1416 0.3126 1.0815 0.050 Uiso 1 1 calc R . .
C3 C 0.2920(4) 0.1225(5) 1.0523(4) 0.0488(11) Uani 1 1 d . . .
H3A H 0.3769 0.1012 1.0990 0.059 Uiso 1 1 calc R . .
C4 C 0.2746(4) 0.0425(4) 0.9796(4) 0.0463(10) Uani 1 1 d . . .
H4A H 0.3459 -0.0414 0.9690 0.056 Uiso 1 1 calc R . .
C5 C 0.1305(4) 0.1101(4) 0.9247(3) 0.0395(9) Uani 1 1 d . . .
H5A H 0.0906 0.0792 0.8708 0.047 Uiso 1 1 calc R . .
C6 C 0.2552(4) 0.2800(4) 0.6681(3) 0.0391(9) Uani 1 1 d . . .
C7 C 0.1668(4) 0.4040(4) 0.7026(3) 0.0423(9) Uani 1 1 d . . .
H7A H 0.0695 0.4615 0.6752 0.051 Uiso 1 1 calc R . .
C8 C 0.2515(5) 0.4251(5) 0.7854(4) 0.0530(11) Uani 1 1 d . . .
H8A H 0.2199 0.4995 0.8223 0.064 Uiso 1 1 calc R . .
C9 C 0.3903(4) 0.3164(5) 0.8032(4) 0.0534(11) Uani 1 1 d . . .
H9A H 0.4676 0.3056 0.8539 0.064 Uiso 1 1 calc R . .
C10 C 0.3941(4) 0.2262(5) 0.7321(4) 0.0464(10) Uani 1 1 d . . .
H10A H 0.4743 0.1446 0.7275 0.056 Uiso 1 1 calc R . .
C11 C 0.2173(3) 0.2255(4) 0.5746(3) 0.0341(8) Uani 1 1 d . . .
C12 C 0.0749(4) 0.2636(4) 0.5355(3) 0.0424(9) Uani 1 1 d . . .
H12A H -0.0027 0.3218 0.5737 0.051 Uiso 1 1 calc R . .
C13 C 0.0484(4) 0.2161(5) 0.4410(4) 0.0485(10) Uani 1 1 d . . .
H13A H -0.0475 0.2420 0.4129 0.058 Uiso 1 1 calc R . .
C14 C 0.1636(4) 0.1301(5) 0.3878(4) 0.0503(11) Uani 1 1 d . . .
H14A H 0.1434 0.0985 0.3226 0.060 Uiso 1 1 calc R . .
C15 C 0.3251(4) 0.1380(4) 0.5143(3) 0.0440(10) Uani 1 1 d . . .
H15A H 0.4222 0.1111 0.5398 0.053 Uiso 1 1 calc R . .
C16 C -0.1940(3) 0.3496(4) 0.7915(3) 0.0361(8) Uani 1 1 d . . .
C17 C -0.2520(3) 0.4690(4) 0.6892(3) 0.0409(9) Uani 1 1 d . . .
H17A H -0.2506 0.5530 0.6935 0.049 Uiso 1 1 calc R . .
C18 C -0.3123(4) 0.4660(5) 0.5799(3) 0.0509(12) Uani 1 1 d . . .
H18A H -0.3518 0.5478 0.5110 0.061 Uiso 1 1 calc R . .
C19 C -0.3143(4) 0.3445(6) 0.5724(4) 0.0522(12) Uani 1 1 d . . .
H19A H -0.3544 0.3428 0.4981 0.063 Uiso 1 1 calc R . .
C20 C -0.2576(4) 0.2238(5) 0.6737(4) 0.0492(10) Uani 1 1 d . . .
H20A H -0.2584 0.1400 0.6682 0.059 Uiso 1 1 calc R . .
C21 C -0.1994(4) 0.2276(4) 0.7840(3) 0.0404(9) Uani 1 1 d . . .
H21A H -0.1634 0.1465 0.8540 0.049 Uiso 1 1 calc R . .
C22 C -0.2223(3) 0.2850(4) 1.0602(3) 0.0348(8) Uani 1 1 d . . .
C23 C -0.1563(4) 0.1886(4) 1.1755(3) 0.0436(9) Uani 1 1 d . . .
H23A H -0.0549 0.1542 1.1880 0.052 Uiso 1 1 calc R . .
C24 C -0.2371(5) 0.1422(5) 1.2723(4) 0.0525(11) Uani 1 1 d . . .
H24A H -0.1907 0.0766 1.3502 0.063 Uiso 1 1 calc R . .
C25 C -0.3859(5) 0.1919(5) 1.2553(4) 0.0542(11) Uani 1 1 d . . .
H25A H -0.4410 0.1604 1.3216 0.065 Uiso 1 1 calc R . .
C26 C -0.4532(4) 0.2870(5) 1.1419(4) 0.0500(10) Uani 1 1 d . . .
H26A H -0.5545 0.3209 1.1297 0.060 Uiso 1 1 calc R . .
C27 C -0.3716(4) 0.3331(4) 1.0451(4) 0.0417(9) Uani 1 1 d . . .
H27A H -0.4186 0.3986 0.9673 0.050 Uiso 1 1 calc R . .
N1 N 0.3017(3) 0.0886(4) 0.4225(3) 0.0525(9) Uani 1 1 d . . .
P1 P -0.12538(9) 0.36537(10) 0.93450(8) 0.0363(2) Uani 1 1 d . . .
Fe1 Fe 0.23546(5) 0.23945(6) 0.86477(5) 0.03580(18) Uani 1 1 d . . .

loop_
_atom_site_aniso_label
_atom_site_aniso_U_11
_atom_site_aniso_U_22
_atom_site_aniso_U_33
_atom_site_aniso_U_23
_atom_site_aniso_U_13
_atom_site_aniso_U_12
C1 0.0344(17) 0.046(2) 0.0316(18) -0.0120(16) 0.0041(13) -0.0190(16)
C2 0.0438(19) 0.048(3) 0.0345(19) -0.0075(17) -0.0016(15) -0.0221(18)
C3 0.040(2) 0.062(3) 0.040(2) -0.0024(19) -0.0042(15) -0.0227(19)
C4 0.0402(19) 0.041(2) 0.046(2) -0.0030(18) 0.0042(16) -0.0120(17)
C5 0.0374(18) 0.038(2) 0.042(2) -0.0101(16) 0.0062(14) -0.0154(16)
C6 0.0389(18) 0.044(2) 0.0343(19) -0.0062(16) 0.0053(14) -0.0205(17)
C7 0.050(2) 0.040(2) 0.0363(19) -0.0066(16) 0.0071(15) -0.0213(18)
C8 0.076(3) 0.056(3) 0.045(2) -0.021(2) 0.014(2) -0.042(2)
C9 0.055(2) 0.075(3) 0.048(2) -0.015(2) 0.0060(18) -0.047(2)
C10 0.0379(19) 0.062(3) 0.045(2) -0.015(2) 0.0067(16) -0.0269(19)
C11 0.0321(16) 0.034(2) 0.0288(17) -0.0042(14) 0.0028(13) -0.0089(15)
C12 0.0366(18) 0.049(3) 0.0367(19) -0.0151(17) 0.0030(15) -0.0104(17)
C13 0.043(2) 0.054(3) 0.040(2) -0.0098(19) -0.0099(16) -0.0112(18)
C14 0.052(2) 0.055(3) 0.034(2) -0.0167(18) -0.0040(16) -0.009(2)
C15 0.0327(17) 0.052(3) 0.038(2) -0.0124(18) 0.0010(14) -0.0077(17)
C16 0.0307(16) 0.041(2) 0.0313(18) -0.0078(15) 0.0053(13) -0.0115(15)
C17 0.0328(17) 0.043(2) 0.0388(19) -0.0060(17) 0.0038(14) -0.0111(16)
C18 0.0336(18) 0.071(3) 0.0315(19) 0.0020(19) 0.0001(14) -0.0155(19)
C19 0.0360(19) 0.082(4) 0.040(2) -0.016(2) -0.0007(16) -0.025(2)
C20 0.0394(19) 0.064(3) 0.056(2) -0.028(2) 0.0043(17) -0.0249(19)
C21 0.0366(18) 0.047(3) 0.0363(19) -0.0108(17) 0.0005(14) -0.0161(16)
C22 0.0383(18) 0.035(2) 0.0331(18) -0.0157(15) 0.0029(14) -0.0127(16)
C23 0.045(2) 0.047(2) 0.0376(19) -0.0100(17) -0.0011(15) -0.0176(18)
C24 0.065(3) 0.055(3) 0.034(2) -0.0044(18) 0.0055(17) -0.026(2)
C25 0.062(3) 0.057(3) 0.048(2) -0.017(2) 0.0232(19) -0.030(2)
C26 0.041(2) 0.054(3) 0.054(2) -0.020(2) 0.0140(17) -0.0181(19)
C27 0.0398(19) 0.040(2) 0.042(2) -0.0126(17) 0.0068(15) -0.0141(17)
N1 0.0442(17) 0.064(3) 0.0404(18) -0.0237(17) 0.0014(14) -0.0069(16)
P1 0.0367(5) 0.0363(6) 0.0351(5) -0.0104(4) 0.0032(4) -0.0141(4)
Fe1 0.0353(3) 0.0420(4) 0.0319(3) -0.0088(2) 0.00156(19) -0.0186(2)

loop_
_atom_type_symbol
_atom_type_description
_atom_type_scat_dispersion_real
_atom_type_scat_dispersion_imag
_atom_type_scat_source
C C 0.0033 0.0016 'International Tables Vol C Tables 4.2.6.8 and 6.1.1.4'
H H 0.0000 0.0000 'International Tables Vol C Tables 4.2.6.8 and 6.1.1.4'
N N 0.0061 0.0033 'International Tables Vol C Tables 4.2.6.8 and 6.1.1.4'
P P 0.1023 0.0942 'International Tables Vol C Tables 4.2.6.8 and 6.1.1.4'
Fe Fe 0.3463 0.8444 'International Tables Vol C Tables 4.2.6.8 and 6.1.1.4'

loop_
_geom_angle_atom_site_label_1
_geom_angle_atom_site_label_2
_geom_angle_atom_site_label_3
_geom_angle
_geom_angle_site_symmetry_1
_geom_angle_site_symmetry_3
_geom_angle_publ_flag
C5 C1 C2 107.3(3) . . ?
C5 C1 P1 132.3(3) . . ?
C2 C1 P1 120.4(3) . . ?
C5 C1 Fe1 69.2(2) . . ?
C2 C1 Fe1 68.74(19) . . ?
P1 C1 Fe1 126.3(2) . . ?
C3 C2 C1 108.0(4) . . ?
C3 C2 Fe1 70.4(2) . . ?
C1 C2 Fe1 69.92(19) . . ?
C4 C3 C2 108.2(3) . . ?
C4 C3 Fe1 69.8(2) . . ?
C2 C3 Fe1 68.8(2) . . ?
C3 C4 C5 108.4(4) . . ?
C3 C4 Fe1 69.9(2) . . ?
C5 C4 Fe1 69.0(2) . . ?
C1 C5 C4 108.1(3) . . ?
C1 C5 Fe1 69.9(2) . . ?
C4 C5 Fe1 70.1(2) . . ?
C7 C6 C10 107.0(4) . . ?
C7 C6 C11 126.8(3) . . ?
C10 C6 C11 125.9(3) . . ?
C7 C6 Fe1 68.8(2) . . ?
C10 C6 Fe1 69.3(2) . . ?
C11 C6 Fe1 131.6(3) . . ?
C8 C7 C6 107.9(4) . . ?
C8 C7 Fe1 69.3(2) . . ?
C6 C7 Fe1 70.4(2) . . ?
C9 C8 C7 108.6(4) . . ?
C9 C8 Fe1 70.2(3) . . ?
C7 C8 Fe1 69.9(2) . . ?
C8 C9 C10 108.3(4) . . ?
C8 C9 Fe1 69.4(2) . . ?
C10 C9 Fe1 70.2(2) . . ?
C9 C10 C6 108.2(4) . . ?
C9 C10 Fe1 69.5(2) . . ?
C6 C10 Fe1 69.94(19) . . ?
C15 C11 C12 116.4(3) . . ?
C15 C11 C6 120.6(3) . . ?
C12 C11 C6 122.9(3) . . ?
C13 C12 C11 119.6(3) . . ?
C12 C13 C14 119.1(3) . . ?
N1 C14 C13 124.0(4) . . ?
N1 C15 C11 125.1(3) . . ?
C17 C16 C21 118.7(3) . . ?
C17 C16 P1 117.6(3) . . ?
C21 C16 P1 123.5(3) . . ?
C16 C17 C18 120.6(4) . . ?
C19 C18 C17 120.1(4) . . ?
C18 C19 C20 120.3(4) . . ?
C19 C20 C21 119.5(4) . . ?
C16 C21 C20 120.7(4) . . ?
C23 C22 C27 118.0(3) . . ?
C23 C22 P1 123.2(3) . . ?
C27 C22 P1 118.4(3) . . ?
C24 C23 C22 120.8(3) . . ?
C23 C24 C25 120.2(4) . . ?
C26 C25 C24 119.8(4) . . ?
C25 C26 C27 119.7(4) . . ?
C26 C27 C22 121.4(4) . . ?
C14 N1 C15 115.8(3) . . ?
C1 P1 C16 105.40(16) . . ?
C1 P1 C22 100.94(16) . . ?
C16 P1 C22 100.07(16) . . ?
C2 Fe1 C5 69.12(16) . . ?
C2 Fe1 C8 106.36(17) . . ?
C5 Fe1 C8 155.60(16) . . ?
C2 Fe1 C7 125.52(16) . . ?
C5 Fe1 C7 121.25(16) . . ?
C8 Fe1 C7 40.73(16) . . ?
C2 Fe1 C1 41.34(14) . . ?
C5 Fe1 C1 40.88(15) . . ?
C8 Fe1 C1 119.94(17) . . ?
C7 Fe1 C1 108.11(15) . . ?
C2 Fe1 C9 118.26(16) . . ?
C5 Fe1 C9 163.21(17) . . ?
C8 Fe1 C9 40.36(18) . . ?
C7 Fe1 C9 68.30(17) . . ?
C1 Fe1 C9 153.95(17) . . ?
C2 Fe1 C4 68.54(17) . . ?
C5 Fe1 C4 40.94(14) . . ?
C8 Fe1 C4 161.59(17) . . ?
C7 Fe1 C4 156.36(17) . . ?
C1 Fe1 C4 68.71(15) . . ?
C9 Fe1 C4 125.09(17) . . ?
C2 Fe1 C3 40.87(16) . . ?
C5 Fe1 C3 68.61(16) . . ?
C8 Fe1 C3 124.53(18) . . ?
C7 Fe1 C3 162.40(18) . . ?
C1 Fe1 C3 68.90(14) . . ?
C9 Fe1 C3 106.34(16) . . ?
C4 Fe1 C3 40.27(17) . . ?
C2 Fe1 C10 153.00(15) . . ?
C5 Fe1 C10 126.90(16) . . ?
C8 Fe1 C10 68.00(18) . . ?
C7 Fe1 C10 68.43(16) . . ?
C1 Fe1 C10 164.54(15) . . ?
C9 Fe1 C10 40.30(17) . . ?
C4 Fe1 C10 108.03(17) . . ?
C3 Fe1 C10 119.08(15) . . ?
C2 Fe1 C6 163.94(14) . . ?
C5 Fe1 C6 108.96(15) . . ?
C8 Fe1 C6 68.42(16) . . ?
C7 Fe1 C6 40.80(16) . . ?
C1 Fe1 C6 126.88(13) . . ?
C9 Fe1 C6 68.31(16) . . ?
C4 Fe1 C6 121.17(17) . . ?
C3 Fe1 C6 154.58(16) . . ?
C10 Fe1 C6 40.79(14) . . ?

loop_
_geom_bond_atom_site_label_1
_geom_bond_atom_site_label_2
_geom_bond_distance
_geom_bond_site_symmetry_2
_geom_bond_publ_flag
C1 C5 1.434(5) . ?
C1 C2 1.447(5) . ?
C1 P1 1.826(4) . ?
C1 Fe1 2.057(3) . ?
C2 C3 1.433(6) . ?
C2 Fe1 2.041(4) . ?
C3 C4 1.420(6) . ?
C3 Fe1 2.063(4) . ?
C4 C5 1.437(5) . ?
C4 Fe1 2.062(4) . ?
C5 Fe1 2.047(4) . ?
C6 C7 1.440(6) . ?
C6 C10 1.444(5) . ?
C6 C11 1.476(5) . ?
C6 Fe1 2.077(4) . ?
C7 C8 1.428(6) . ?
C7 Fe1 2.056(4) . ?
C8 C9 1.417(6) . ?
C8 Fe1 2.048(5) . ?
C9 C10 1.422(6) . ?
C9 Fe1 2.059(4) . ?
C10 Fe1 2.068(4) . ?
C11 C15 1.402(5) . ?
C11 C12 1.402(5) . ?
C12 C13 1.379(6) . ?
C13 C14 1.387(5) . ?
C14 N1 1.341(5) . ?
C15 N1 1.355(5) . ?
C16 C17 1.398(5) . ?
C16 C21 1.399(6) . ?
C16 P1 1.849(4) . ?
C17 C18 1.406(6) . ?
C18 C19 1.378(7) . ?
C19 C20 1.398(7) . ?
C20 C21 1.408(5) . ?
C22 C23 1.397(5) . ?
C22 C27 1.398(5) . ?
C22 P1 1.850(4) . ?
C23 C24 1.393(6) . ?
C24 C25 1.394(6) . ?
C25 C26 1.382(6) . ?
C26 C27 1.396(6) . ?
